data_7250607
loop_
_publ_author_name
'Dumitrascu, Florea'
'Popa, Marcel Mirel'
'Shova, Sergiu'
'Man, Isabela C.'
'Draghici, Constantin'
'Caira, Mino R.'

_publ_section_title
;
 H/F replacement in secondary alcohols of sydnones as examples of
 isostructural OH&#x22EF;O&#xE001;C hydrogen bonded dimer structures
;
_journal_issue 30
_journal_name_full CrystEngComm
_journal_page_first 5162
_journal_page_last 5172
_journal_paper_doi 10.1039/D5CE00492F
_journal_volume 27
_journal_year 2025
_chemical_formula_moiety 'C10 H7 F N2 O3'
_chemical_formula_sum 'C10 H7 F N2 O3'
_chemical_formula_weight 222.18
_space_group_crystal_system orthorhombic
_space_group_IT_number 61
_space_group_name_Hall '-P 2ac 2ab'
_space_group_name_H-M_alt 'P b c a'
_atom_sites_solution_hydrogens geom
_atom_sites_solution_primary dual
_audit_creation_date 2025-03-09
_audit_creation_method
;
Olex2 1.5
(compiled 2025.03.04 svn.red2d20d0 for OlexSys, GUI svn.r7188)
;
_audit_update_record
;
2025-03-11 deposited with the CCDC.	2025-06-27 downloaded from the CCDC.
;
_cell_angle_alpha 90
_cell_angle_beta 90
_cell_angle_gamma 90
_cell_formula_units_Z 8
_cell_length_a 11.3436(6)
_cell_length_b 8.3777(4)
_cell_length_c 20.5336(11)
_cell_measurement_reflns_used 1869
_cell_measurement_temperature 200(2)
_cell_measurement_theta_max 28.03
_cell_measurement_theta_min 2.66
_cell_volume 1951.38(17)
_computing_molecular_graphics 'Olex2 1.5 (Dolomanov et al., 2009)'
_computing_publication_material 'Olex2 1.5 (Dolomanov et al., 2009)'
_computing_structure_refinement 'SHELXL 2018/3 (Sheldrick, 2015)'
_computing_structure_solution 'SHELXT 2018/2 (Sheldrick, 2018)'
_diffrn_ambient_environment N~2~
_diffrn_ambient_temperature 200(2)
_diffrn_detector 'CCD plate'
_diffrn_detector_type Eos
_diffrn_measured_fraction_theta_full 1.000
_diffrn_measured_fraction_theta_max 1.000
_diffrn_measurement_details
;
List of Runs (angles in degrees, time in seconds):

  # Type    Start    End  Width  t~exp~   \w     \q     \k     \f   Frames
#--------------------------------------------------------------------------
  1  \w    -23.00  18.00   1.00   20.00    --  -15.29 -90.00 -25.00   41
  2  \w    -49.00  32.00   1.00   20.00    --  -15.29  90.00  89.00   81
  3  \w     12.00  37.00   1.00   20.00    --   17.71  77.00-180.00   25
  4  \w     -8.00  37.00   1.00   20.00    --   17.71  77.00-120.00   45
;
_diffrn_measurement_device 'four-circle diffractometer'
_diffrn_orient_matrix_type 'CrysAlisPro convention (1999,Acta A55,543-557)'
_diffrn_orient_matrix_UB_11 -0.0345481000
_diffrn_orient_matrix_UB_12 0.0647191000
_diffrn_orient_matrix_UB_13 0.0114717000
_diffrn_orient_matrix_UB_21 0.0106540000
_diffrn_orient_matrix_UB_22 0.0417436000
_diffrn_orient_matrix_UB_23 -0.0294623000
_diffrn_orient_matrix_UB_31 -0.0510180000
_diffrn_orient_matrix_UB_32 -0.0350977000
_diffrn_orient_matrix_UB_33 -0.0139457000
_diffrn_radiation_monochromator graphite
_diffrn_radiation_probe x-ray
_diffrn_radiation_type MoK\a
_diffrn_radiation_wavelength 0.71073
_diffrn_reflns_av_R_equivalents 0.0353
_diffrn_reflns_av_unetI/netI 0.0382
_diffrn_reflns_Laue_measured_fraction_full 1.000
_diffrn_reflns_Laue_measured_fraction_max 1.000
_diffrn_reflns_limit_h_max 13
_diffrn_reflns_limit_h_min -10
_diffrn_reflns_limit_k_max 9
_diffrn_reflns_limit_k_min -6
_diffrn_reflns_limit_l_max 23
_diffrn_reflns_limit_l_min -24
_diffrn_reflns_number 6427
_diffrn_reflns_point_group_measured_fraction_full 1.000
_diffrn_reflns_point_group_measured_fraction_max 1.000
_diffrn_reflns_theta_full 25.017
_diffrn_reflns_theta_max 25.017
_diffrn_reflns_theta_min 1.984
_diffrn_source_type 'Enhance (Mo) X-ray Source'
_exptl_absorpt_coefficient_mu 0.126
_exptl_crystal_colour 'clear light colourless'
_exptl_crystal_colour_lustre clear
_exptl_crystal_colour_modifier light
_exptl_crystal_colour_primary colourless
_exptl_crystal_density_diffrn 1.513
_exptl_crystal_description prism
_exptl_crystal_F_000 912
_exptl_crystal_size_max 0.3
_exptl_crystal_size_mid 0.2
_exptl_crystal_size_min 0.15
_refine_diff_density_max 0.160
_refine_diff_density_min -0.222
_refine_diff_density_rms 0.038
_refine_ls_extinction_method none
_refine_ls_goodness_of_fit_ref 1.069
_refine_ls_hydrogen_treatment constr
_refine_ls_matrix_type full
_refine_ls_number_parameters 146
_refine_ls_number_reflns 1722
_refine_ls_number_restraints 0
_refine_ls_restrained_S_all 1.069
_refine_ls_R_factor_all 0.0645
_refine_ls_R_factor_gt 0.0445
_refine_ls_shift/su_max 0.000
_refine_ls_shift/su_mean 0.000
_refine_ls_structure_factor_coef Fsqd
_refine_ls_weighting_details 'w=1/[\s^2^(Fo^2^)+(0.0391P)^2^+0.2046P] where P=(Fo^2^+2Fc^2^)/3'
_refine_ls_weighting_scheme calc
_refine_ls_wR_factor_gt 0.0891
_refine_ls_wR_factor_ref 0.0979
_reflns_Friedel_coverage 0.000
_reflns_number_gt 1314
_reflns_number_total 1722
_reflns_threshold_expression 'I > 2\s(I)'
_cod_data_source_file d5ce00492f2.cif
_cod_data_source_block shi_6702_fldu_auto
_cod_depositor_comments 'Adding full bibliography for 7250606--7250610.cif.'
_cod_original_cell_volume 1951.37(17)
_cod_database_code 7250607
_shelx_shelxl_version_number 2018/3
_chemical_oxdiff_formula C20H20N2O3F1
_chemical_oxdiff_usercomment 'FA_63, CSD: JADCOH'
_shelx_space_group_comment
;
The symmetry employed for this shelxl refinement is uniquely defined
by the following loop, which should always be used as a source of
symmetry information in preference to the above space-group names.
They are only intended as comments.
;
_shelx_estimated_absorpt_t_max 0.981
_shelx_estimated_absorpt_t_min 0.963
_diffrn_oxdiff_digest_od_ed
;

;
_reflns_odcompleteness_completeness 99.91
_reflns_odcompleteness_iscentric 1
_reflns_odcompleteness_theta 26.32
_olex2_refinement_description
;
1. Fixed Uiso
 At 1.2 times of:
  All C(H) groups
 At 1.5 times of:
  All C(H,H,H) groups
2.a Aromatic/amide H refined with riding coordinates:
 C2(H2), C3(H3), C5(H5), C6(H6)
2.b Idealised Me refined as rotating group:
 C10(H10A,H10B,H10C)
;
_olex2_submission_special_instructions 'No special instructions were received'
_oxdiff_exptl_absorpt_empirical_details
;
Empirical correction (ABSPACK) includes:
- Absorption correction using spherical harmonics
- Frame scaling
;
_oxdiff_exptl_absorpt_empirical_full_max 1.064
_oxdiff_exptl_absorpt_empirical_full_min 0.942

loop_
_space_group_symop_operation_xyz
'x, y, z'
'-x+1/2, -y, z+1/2'
'-x, y+1/2, -z+1/2'
'x+1/2, -y+1/2, -z'
'-x, -y, -z'
'x-1/2, y, -z-1/2'
'x, -y-1/2, z-1/2'
'-x-1/2, y-1/2, z'

loop_
_atom_site_label
_atom_site_type_symbol
_atom_site_fract_x
_atom_site_fract_y
_atom_site_fract_z
_atom_site_U_iso_or_equiv
_atom_site_adp_type
_atom_site_occupancy
_atom_site_site_symmetry_order
_atom_site_calc_flag
_atom_site_refinement_flags_posn
_atom_site_refinement_flags_adp
_atom_site_refinement_flags_occupancy
_atom_site_disorder_assembly
_atom_site_disorder_group
F1 F 0.14920(14) 0.68843(17) 0.54053(7) 0.0797(5) Uani 1 1 d . . . . .
O1 O 0.53455(12) 0.31246(17) 0.28860(8) 0.0478(4) Uani 1 1 d . . . . .
O2 O 0.49011(13) 0.33559(16) 0.18114(8) 0.0510(4) Uani 1 1 d . . . . .
O3 O 0.21961(13) 0.64437(17) 0.26989(7) 0.0480(4) Uani 1 1 d . . . . .
N1 N 0.39916(13) 0.45015(16) 0.33253(8) 0.0293(4) Uani 1 1 d . . . . .
N2 N 0.48960(14) 0.36061(19) 0.34735(9) 0.0434(5) Uani 1 1 d . . . . .
C1 C 0.33386(16) 0.5123(2) 0.38750(9) 0.0291(4) Uani 1 1 d . . . . .
C2 C 0.21411(17) 0.4848(2) 0.39051(10) 0.0366(5) Uani 1 1 d . . . . .
H2 H 0.175262 0.425346 0.357470 0.044 Uiso 1 1 calc R U . . .
C3 C 0.15209(19) 0.5458(3) 0.44273(11) 0.0472(6) Uani 1 1 d . . . . .
H3 H 0.069191 0.531449 0.445727 0.057 Uiso 1 1 calc R U . . .
C4 C 0.2114(2) 0.6266(3) 0.48975(11) 0.0496(6) Uani 1 1 d . . . . .
C5 C 0.3312(2) 0.6494(2) 0.48861(11) 0.0502(6) Uani 1 1 d . . . . .
H5 H 0.370257 0.702696 0.523284 0.060 Uiso 1 1 calc R U . . .
C6 C 0.39355(19) 0.5925(2) 0.43557(10) 0.0402(5) Uani 1 1 d . . . . .
H6 H 0.476247 0.608716 0.432459 0.048 Uiso 1 1 calc R U . . .
C7 C 0.37812(16) 0.4653(2) 0.26769(9) 0.0286(4) Uani 1 1 d . . . . .
C8 C 0.46522(17) 0.3713(2) 0.23634(11) 0.0369(5) Uani 1 1 d . . . . .
C9 C 0.28463(17) 0.5600(2) 0.23783(10) 0.0320(5) Uani 1 1 d . . . . .
C10 C 0.27294(19) 0.5465(2) 0.16526(10) 0.0440(6) Uani 1 1 d . . . . .
H10A H 0.256838 0.435247 0.153476 0.066 Uiso 1 1 calc R U . . .
H10B H 0.346446 0.581161 0.144557 0.066 Uiso 1 1 calc R U . . .
H10C H 0.207896 0.614243 0.150346 0.066 Uiso 1 1 calc R U . . .

loop_
_atom_site_aniso_label
_atom_site_aniso_U_11
_atom_site_aniso_U_22
_atom_site_aniso_U_33
_atom_site_aniso_U_23
_atom_site_aniso_U_13
_atom_site_aniso_U_12
F1 0.0979(12) 0.0980(11) 0.0432(8) -0.0002(7) 0.0261(9) 0.0371(9)
O1 0.0307(8) 0.0554(9) 0.0574(10) -0.0074(7) 0.0045(8) 0.0134(7)
O2 0.0425(9) 0.0591(9) 0.0515(10) -0.0148(8) 0.0207(9) -0.0033(7)
O3 0.0524(9) 0.0485(9) 0.0430(9) 0.0041(7) 0.0041(8) 0.0236(7)
N1 0.0218(8) 0.0284(8) 0.0376(10) 0.0013(7) 0.0005(8) 0.0003(7)
N2 0.0287(9) 0.0501(10) 0.0515(12) -0.0021(9) -0.0020(9) 0.0097(8)
C1 0.0288(10) 0.0304(10) 0.0282(10) 0.0021(8) 0.0024(10) 0.0026(8)
C2 0.0295(11) 0.0462(12) 0.0340(12) 0.0064(9) -0.0005(10) -0.0006(9)
C3 0.0336(12) 0.0664(14) 0.0417(13) 0.0155(11) 0.0089(12) 0.0069(11)
C4 0.0624(17) 0.0551(14) 0.0312(12) 0.0065(10) 0.0136(13) 0.0195(12)
C5 0.0685(17) 0.0478(13) 0.0342(12) -0.0052(10) -0.0059(13) 0.0011(11)
C6 0.0363(12) 0.0423(12) 0.0421(13) -0.0009(9) -0.0049(11) -0.0031(9)
C7 0.0269(10) 0.0273(10) 0.0317(11) -0.0013(8) 0.0041(10) -0.0033(8)
C8 0.0264(11) 0.0372(11) 0.0471(14) -0.0022(9) 0.0070(12) -0.0050(9)
C9 0.0319(10) 0.0274(10) 0.0368(12) 0.0023(8) 0.0018(10) -0.0033(8)
C10 0.0473(13) 0.0474(12) 0.0373(13) 0.0034(9) -0.0044(12) -0.0042(10)

loop_
_atom_type_symbol
_atom_type_description
_atom_type_scat_dispersion_real
_atom_type_scat_dispersion_imag
_atom_type_scat_source
C C 0.0033 0.0016 'International Tables Vol C Tables 4.2.6.8 and 6.1.1.4'
H H 0.0000 0.0000 'International Tables Vol C Tables 4.2.6.8 and 6.1.1.4'
F F 0.0171 0.0103 'International Tables Vol C Tables 4.2.6.8 and 6.1.1.4'
N N 0.0061 0.0033 'International Tables Vol C Tables 4.2.6.8 and 6.1.1.4'
O O 0.0106 0.0060 'International Tables Vol C Tables 4.2.6.8 and 6.1.1.4'

loop_
_geom_angle_atom_site_label_1
_geom_angle_atom_site_label_2
_geom_angle_atom_site_label_3
_geom_angle
_geom_angle_site_symmetry_1
_geom_angle_site_symmetry_3
_geom_angle_publ_flag
N2 O1 C8 110.93(14) . . ?
N2 N1 C1 115.26(16) . . ?
N2 N1 C7 114.82(16) . . ?
C7 N1 C1 129.86(15) . . ?
N1 N2 O1 104.84(16) . . ?
C2 C1 N1 118.64(17) . . ?
C6 C1 N1 118.99(17) . . ?
C6 C1 C2 122.35(19) . . ?
C1 C2 H2 120.8 . . ?
C1 C2 C3 118.4(2) . . ?
C3 C2 H2 120.8 . . ?
C2 C3 H3 120.5 . . ?
C4 C3 C2 119.0(2) . . ?
C4 C3 H3 120.5 . . ?
F1 C4 C5 118.3(2) . . ?
C3 C4 F1 118.5(2) . . ?
C3 C4 C5 123.2(2) . . ?
C4 C5 H5 120.9 . . ?
C4 C5 C6 118.1(2) . . ?
C6 C5 H5 120.9 . . ?
C1 C6 C5 118.9(2) . . ?
C1 C6 H6 120.6 . . ?
C5 C6 H6 120.6 . . ?
N1 C7 C8 105.70(16) . . ?
N1 C7 C9 126.17(17) . . ?
C8 C7 C9 128.12(18) . . ?
O2 C8 O1 119.66(18) . . ?
O2 C8 C7 136.7(2) . . ?
C7 C8 O1 103.64(17) . . ?
O3 C9 C7 121.98(19) . . ?
O3 C9 C10 121.88(18) . . ?
C7 C9 C10 116.14(17) . . ?
C9 C10 H10A 109.5 . . ?
C9 C10 H10B 109.5 . . ?
C9 C10 H10C 109.5 . . ?
H10A C10 H10B 109.5 . . ?
H10A C10 H10C 109.5 . . ?
H10B C10 H10C 109.5 . . ?

loop_
_geom_bond_atom_site_label_1
_geom_bond_atom_site_label_2
_geom_bond_distance
_geom_bond_site_symmetry_2
_geom_bond_publ_flag
F1 C4 1.362(2) . ?
O1 N2 1.370(2) . ?
O1 C8 1.419(3) . ?
O2 C8 1.206(2) . ?
O3 C9 1.215(2) . ?
N1 N2 1.307(2) . ?
N1 C1 1.447(2) . ?
N1 C7 1.358(2) . ?
C1 C2 1.379(3) . ?
C1 C6 1.373(3) . ?
C2 H2 0.9500 . ?
C2 C3 1.381(3) . ?
C3 H3 0.9500 . ?
C3 C4 1.358(3) . ?
C4 C5 1.372(3) . ?
C5 H5 0.9500 . ?
C5 C6 1.383(3) . ?
C6 H6 0.9500 . ?
C7 C8 1.418(3) . ?
C7 C9 1.459(3) . ?
C9 C10 1.500(3) . ?
C10 H10A 0.9800 . ?
C10 H10B 0.9800 . ?
C10 H10C 0.9800 . ?

loop_
_geom_hbond_atom_site_label_D
_geom_hbond_atom_site_label_H
_geom_hbond_atom_site_label_A
_geom_hbond_distance_DH
_geom_hbond_distance_HA
_geom_hbond_distance_DA
_geom_hbond_angle_DHA
_geom_hbond_site_symmetry_A
_geom_hbond_publ_flag
C2 H2 O2 0.95 2.37 3.191(2) 144.8 6_556 yes

loop_
_geom_torsion_atom_site_label_1
_geom_torsion_atom_site_label_2
_geom_torsion_atom_site_label_3
_geom_torsion_atom_site_label_4
_geom_torsion
_geom_torsion_site_symmetry_1
_geom_torsion_site_symmetry_2
_geom_torsion_site_symmetry_3
_geom_torsion_site_symmetry_4
_geom_torsion_publ_flag
F1 C4 C5 C6 -177.25(17) . . . . ?
N1 C1 C2 C3 -179.33(16) . . . . ?
N1 C1 C6 C5 -178.90(17) . . . . ?
N1 C7 C8 O1 -2.17(18) . . . . ?
N1 C7 C8 O2 178.1(2) . . . . ?
N1 C7 C9 O3 4.8(3) . . . . ?
N1 C7 C9 C10 -174.91(16) . . . . ?
N2 O1 C8 O2 -177.50(17) . . . . ?
N2 O1 C8 C7 2.7(2) . . . . ?
N2 N1 C1 C2 -125.64(18) . . . . ?
N2 N1 C1 C6 52.6(2) . . . . ?
N2 N1 C7 C8 1.0(2) . . . . ?
N2 N1 C7 C9 -178.87(16) . . . . ?
C1 N1 N2 O1 178.18(13) . . . . ?
C1 N1 C7 C8 -176.02(16) . . . . ?
C1 N1 C7 C9 4.1(3) . . . . ?
C1 C2 C3 C4 -1.6(3) . . . . ?
C2 C1 C6 C5 -0.7(3) . . . . ?
C2 C3 C4 F1 179.01(17) . . . . ?
C2 C3 C4 C5 -0.9(3) . . . . ?
C3 C4 C5 C6 2.7(3) . . . . ?
C4 C5 C6 C1 -1.8(3) . . . . ?
C6 C1 C2 C3 2.5(3) . . . . ?
C7 N1 N2 O1 0.7(2) . . . . ?
C7 N1 C1 C2 51.4(2) . . . . ?
C7 N1 C1 C6 -130.4(2) . . . . ?
C8 O1 N2 N1 -2.2(2) . . . . ?
C8 C7 C9 O3 -175.06(18) . . . . ?
C8 C7 C9 C10 5.2(3) . . . . ?
C9 C7 C8 O1 177.70(16) . . . . ?
C9 C7 C8 O2 -2.0(4) . . . . ?
